data_4001002
loop_
_publ_author_name
'Mizoguchi, Hiroshi'
'Zakharov, L. N.'
'Marshall, W. J.'
'Sleight, A. W.'
'Subramanian, M. A.'

_publ_section_title
;
 AA&#x2032;2Rh6O12: A New Family of Rhodium Oxides Exhibiting High
 Thermopower Coupled with High Electrical Conductivity
;
_journal_issue 6
_journal_name_full 'Chemistry of Materials'
_journal_page_first 994
_journal_paper_doi 10.1021/cm803345s
_journal_volume 21
_journal_year 2009
_chemical_formula_sum 'Bi0.75 O12 Rh4.92 Sc2.18'
_chemical_formula_weight 953.07
_chemical_name_systematic
;
 ?
;
_space_group_IT_number 176
_symmetry_cell_setting hexagonal
_symmetry_space_group_name_Hall '-P 6c'
_symmetry_space_group_name_H-M 'P 63/m'
_atom_sites_solution_primary direct
_atom_sites_solution_secondary difmap
_audit_creation_method SHELXLTL
_cell_angle_alpha 90.00
_cell_angle_beta 90.00
_cell_angle_gamma 120.00
_cell_formula_units_Z 1
_cell_length_a 9.202(3)
_cell_length_b 9.202(3)
_cell_length_c 2.987(2)
_cell_measurement_reflns_used 1254
_cell_measurement_temperature 173(2)
_cell_measurement_theta_max 28.17
_cell_measurement_theta_min 2.56
_cell_volume 219.04(18)
_computing_cell_refinement 'Bruker SMART'
_computing_data_collection 'Bruker SMART'
_computing_data_reduction 'Bruker SAINT'
_computing_molecular_graphics 'Bruker SHELXTL'
_computing_publication_material 'Bruker SHELXTL'
_computing_structure_refinement 'Bruker SHELXTL'
_computing_structure_solution 'Bruker SHELXTL'
_diffrn_ambient_temperature 173(2)
_diffrn_measured_fraction_theta_full 0.977
_diffrn_measured_fraction_theta_max 0.977
_diffrn_measurement_device_type 'CCD area detector Bruker Apex'
_diffrn_measurement_method 'phi and omega scans'
_diffrn_radiation_monochromator graphite
_diffrn_radiation_source 'fine-focus sealed tube'
_diffrn_radiation_type MoK\a
_diffrn_radiation_wavelength 0.71073
_diffrn_reflns_av_R_equivalents 0.0207
_diffrn_reflns_av_sigmaI/netI 0.0096
_diffrn_reflns_limit_h_max 11
_diffrn_reflns_limit_h_min -11
_diffrn_reflns_limit_k_max 11
_diffrn_reflns_limit_k_min -11
_diffrn_reflns_limit_l_max 3
_diffrn_reflns_limit_l_min -3
_diffrn_reflns_number 2540
_diffrn_reflns_theta_full 28.22
_diffrn_reflns_theta_max 28.22
_diffrn_reflns_theta_min 2.56
_exptl_absorpt_coefficient_mu 25.687
_exptl_absorpt_correction_T_max 0.7832
_exptl_absorpt_correction_T_min 0.1048
_exptl_absorpt_correction_type multi-scan
_exptl_absorpt_process_details SADABS
_exptl_crystal_colour dark-blue
_exptl_crystal_density_diffrn 7.224
_exptl_crystal_density_method 'not measured'
_exptl_crystal_description needle
_exptl_crystal_F_000 425
_exptl_crystal_size_max 0.16
_exptl_crystal_size_mid 0.01
_exptl_crystal_size_min 0.01
_refine_diff_density_max 1.439
_refine_diff_density_min -0.950
_refine_diff_density_rms 0.326
_refine_ls_extinction_coef 0.016(2)
_refine_ls_extinction_expression Fc^*^=kFc[1+0.001xFc^2^\l^3^/sin(2\q)]^-1/4^
_refine_ls_extinction_method SHELXL
_refine_ls_goodness_of_fit_ref 1.282
_refine_ls_matrix_type full
_refine_ls_number_parameters 29
_refine_ls_number_reflns 209
_refine_ls_number_restraints 1
_refine_ls_restrained_S_all 1.278
_refine_ls_R_factor_all 0.0212
_refine_ls_R_factor_gt 0.0203
_refine_ls_shift/su_max 0.000
_refine_ls_shift/su_mean 0.000
_refine_ls_structure_factor_coef Fsqd
_refine_ls_weighting_details 'calc w=1/[\s^2^(Fo^2^)+(0.0333P)^2^+0.2773P] where P=(Fo^2^+2Fc^2^)/3'
_refine_ls_weighting_scheme calc
_refine_ls_wR_factor_gt 0.0527
_refine_ls_wR_factor_ref 0.0540
_reflns_number_gt 201
_reflns_number_total 209
_reflns_threshold_expression >2sigma(I)
_cod_data_source_file cm803345s_si_001.cif
_cod_data_source_block mas18
_cod_depositor_comments
;
The following automatic conversions were performed:

'_symmetry_cell_setting' value 'Hexagonal' changed to 'hexagonal'
according to /home/saulius/struct/CIF-dictionaries/cif_core.dic
dictionary named 'cif_core.dic' version 2.4.2 from 2011-04-26.

Automatic conversion script
Id: cif_fix_values 1715 2011-07-08 13:25:40Z adriana 
;
_cod_original_cell_volume 219.1(2)
_cod_original_sg_symbol_H-M P6(3)/m
_cod_database_code 4001002

loop_
_symmetry_equiv_pos_as_xyz
'x, y, z'
'-y, x-y, z'
'-x+y, -x, z'
'-x, -y, z+1/2'
'y, -x+y, z+1/2'
'x-y, x, z+1/2'
'-x, -y, -z'
'y, -x+y, -z'
'x-y, x, -z'
'x, y, -z-1/2'
'-y, x-y, -z-1/2'
'-x+y, -x, -z-1/2'

loop_
_atom_site_label
_atom_site_type_symbol
_atom_site_fract_x
_atom_site_fract_y
_atom_site_fract_z
_atom_site_U_iso_or_equiv
_atom_site_adp_type
_atom_site_occupancy
_atom_site_symmetry_multiplicity
_atom_site_calc_flag
_atom_site_refinement_flags
Bi1 Bi 0.0000 0.0000 0.143(14) 0.01(3) Uani 0.187(2) 3 d SP
Sc1 Sc 0.3333 0.6667 0.2500 0.0095(10) Uani 0.551(10) 6 d SP
Rh1 Rh 0.33947(5) 0.97778(6) 0.2500 0.0054(3) Uani 0.821(18) 2 d SP
Sc2 Sc 0.33947(5) 0.97778(6) 0.2500 0.0054(3) Uani 0.179(18) 2 d SP
O1 O 0.1927(4) 0.2838(5) 0.2500 0.0091(9) Uani 1 2 d S
O2 O 0.5394(4) 0.4038(4) 0.2500 0.0110(10) Uani 1 2 d S

loop_
_atom_site_aniso_label
_atom_site_aniso_U_11
_atom_site_aniso_U_22
_atom_site_aniso_U_33
_atom_site_aniso_U_23
_atom_site_aniso_U_13
_atom_site_aniso_U_12
Bi1 0.0080(4) 0.0080(4) 0.02(9) 0.000 0.000 0.0040(2)
Sc1 0.0067(11) 0.0067(11) 0.0150(16) 0.000 0.000 0.0034(6)
Rh1 0.0043(3) 0.0075(3) 0.0040(4) 0.000 0.000 0.00265(19)
Sc2 0.0043(3) 0.0075(3) 0.0040(4) 0.000 0.000 0.00265(19)
O1 0.0106(18) 0.0121(18) 0.0077(17) 0.000 0.000 0.0079(14)
O2 0.0075(17) 0.0062(17) 0.0185(19) 0.000 0.000 0.0028(13)

loop_
_atom_type_symbol
_atom_type_description
_atom_type_scat_dispersion_real
_atom_type_scat_dispersion_imag
_atom_type_scat_source
O O 0.0106 0.0060 'International Tables Vol C Tables 4.2.6.8 and 6.1.1.4'
Sc Sc 0.2519 0.3716 'International Tables Vol C Tables 4.2.6.8 and 6.1.1.4'
Rh Rh -1.1178 0.9187 'International Tables Vol C Tables 4.2.6.8 and 6.1.1.4'
Bi Bi -4.1077 10.2566 'International Tables Vol C Tables 4.2.6.8 and 6.1.1.4'

loop_
_geom_angle_atom_site_label_1
_geom_angle_atom_site_label_2
_geom_angle_atom_site_label_3
_geom_angle
_geom_angle_site_symmetry_1
_geom_angle_site_symmetry_3
Bi1 Bi1 Bi1 180.000(16) 10_556 7
Bi1 Bi1 Bi1 180.000(3) 10_556 4_554
Bi1 Bi1 Bi1 0.000(2) 7 4_554
Bi1 Bi1 Bi1 0.000(11) 10_556 4
Bi1 Bi1 Bi1 180.000(2) 7 4
Bi1 Bi1 Bi1 180.000(6) 4_554 4
Bi1 Bi1 Bi1 0.000(7) 10_556 7_556
Bi1 Bi1 Bi1 180.000(6) 7 7_556
Bi1 Bi1 Bi1 180.000(1) 4_554 7_556
Bi1 Bi1 Bi1 0.000(7) 4 7_556
Bi1 Bi1 O1 82.1(10) 10_556 .
Bi1 Bi1 O1 97.9(10) 7 .
Bi1 Bi1 O1 97.9(10) 4_554 .
Bi1 Bi1 O1 82.1(10) 4 .
Bi1 Bi1 O1 82.1(10) 7_556 .
Bi1 Bi1 O1 82.1(10) 10_556 2
Bi1 Bi1 O1 97.9(10) 7 2
Bi1 Bi1 O1 97.9(10) 4_554 2
Bi1 Bi1 O1 82.1(10) 4 2
Bi1 Bi1 O1 82.1(10) 7_556 2
O1 Bi1 O1 118.2(5) . 2
Bi1 Bi1 O1 82.1(10) 10_556 3
Bi1 Bi1 O1 97.9(10) 7 3
Bi1 Bi1 O1 97.9(10) 4_554 3
Bi1 Bi1 O1 82.1(10) 4 3
Bi1 Bi1 O1 82.1(10) 7_556 3
O1 Bi1 O1 118.2(5) . 3
O1 Bi1 O1 118.2(5) 2 3
Bi1 Bi1 Bi1 180.000(13) 10_556 10
Bi1 Bi1 Bi1 0.000(4) 7 10
Bi1 Bi1 Bi1 0.000(3) 4_554 10
Bi1 Bi1 Bi1 180.000(4) 4 10
Bi1 Bi1 Bi1 180.000(9) 7_556 10
O1 Bi1 Bi1 97.9(10) . 10
O1 Bi1 Bi1 97.9(10) 2 10
O1 Bi1 Bi1 97.9(10) 3 10
Bi1 Bi1 O1 116.9(8) 10_556 7
Bi1 Bi1 O1 63.1(8) 7 7
Bi1 Bi1 O1 63.1(8) 4_554 7
Bi1 Bi1 O1 116.9(8) 4 7
Bi1 Bi1 O1 116.9(8) 7_556 7
O1 Bi1 O1 160.9(18) . 7
O1 Bi1 O1 67.7(3) 2 7
O1 Bi1 O1 67.7(3) 3 7
Bi1 Bi1 O1 63.1(8) 10 7
Bi1 Bi1 O1 116.9(8) 10_556 9
Bi1 Bi1 O1 63.1(8) 7 9
Bi1 Bi1 O1 63.1(8) 4_554 9
Bi1 Bi1 O1 116.9(8) 4 9
Bi1 Bi1 O1 116.9(8) 7_556 9
O1 Bi1 O1 67.7(3) . 9
O1 Bi1 O1 67.7(3) 2 9
O1 Bi1 O1 160.9(18) 3 9
Bi1 Bi1 O1 63.1(8) 10 9
O1 Bi1 O1 101.1(10) 7 9
Bi1 Bi1 O1 116.9(8) 10_556 8
Bi1 Bi1 O1 63.1(8) 7 8
Bi1 Bi1 O1 63.1(8) 4_554 8
Bi1 Bi1 O1 116.9(8) 4 8
Bi1 Bi1 O1 116.9(8) 7_556 8
O1 Bi1 O1 67.7(3) . 8
O1 Bi1 O1 160.9(18) 2 8
O1 Bi1 O1 67.7(3) 3 8
Bi1 Bi1 O1 63.1(8) 10 8
O1 Bi1 O1 101.1(10) 7 8
O1 Bi1 O1 101.1(10) 9 8
O2 Sc1 O2 137.15(5) 8_566 9
O2 Sc1 O2 86.14(14) 8_566 8_565
O2 Sc1 O2 78.49(11) 9 8_565
O2 Sc1 O2 78.49(11) 8_566 9_556
O2 Sc1 O2 86.14(14) 9 9_556
O2 Sc1 O2 137.15(5) 8_565 9_556
O2 Sc1 O2 78.49(11) 8_566 7_666
O2 Sc1 O2 137.15(5) 9 7_666
O2 Sc1 O2 137.15(5) 8_565 7_666
O2 Sc1 O2 78.49(11) 9_556 7_666
O2 Sc1 O2 137.15(5) 8_566 7_665
O2 Sc1 O2 78.49(11) 9 7_665
O2 Sc1 O2 78.49(11) 8_565 7_665
O2 Sc1 O2 137.15(5) 9_556 7_665
O2 Sc1 O2 86.14(14) 7_666 7_665
O2 Sc1 Rh1 46.51(7) 8_566 .
O2 Sc1 Rh1 97.59(9) 9 .
O2 Sc1 Rh1 46.51(7) 8_565 .
O2 Sc1 Rh1 97.59(9) 9_556 .
O2 Sc1 Rh1 123.79(8) 7_666 .
O2 Sc1 Rh1 123.79(8) 7_665 .
O2 Sc1 Rh1 123.79(8) 8_566 2_665
O2 Sc1 Rh1 46.51(7) 9 2_665
O2 Sc1 Rh1 123.79(8) 8_565 2_665
O2 Sc1 Rh1 46.51(7) 9_556 2_665
O2 Sc1 Rh1 97.59(9) 7_666 2_665
O2 Sc1 Rh1 97.59(9) 7_665 2_665
Rh1 Sc1 Rh1 120.0 . 2_665
O2 Sc1 Sc2 123.79(8) 8_566 2_665
O2 Sc1 Sc2 46.51(7) 9 2_665
O2 Sc1 Sc2 123.79(8) 8_565 2_665
O2 Sc1 Sc2 46.51(7) 9_556 2_665
O2 Sc1 Sc2 97.59(9) 7_666 2_665
O2 Sc1 Sc2 97.59(9) 7_665 2_665
Rh1 Sc1 Sc2 120.0 . 2_665
Rh1 Sc1 Sc2 0.000(19) 2_665 2_665
O2 Sc1 Rh1 97.59(9) 8_566 3_565
O2 Sc1 Rh1 123.79(8) 9 3_565
O2 Sc1 Rh1 97.59(9) 8_565 3_565
O2 Sc1 Rh1 123.79(8) 9_556 3_565
O2 Sc1 Rh1 46.51(7) 7_666 3_565
O2 Sc1 Rh1 46.51(7) 7_665 3_565
Rh1 Sc1 Rh1 120.0 . 3_565
Rh1 Sc1 Rh1 120.0 2_665 3_565
Sc2 Sc1 Rh1 120.0 2_665 3_565
O2 Sc1 Sc2 97.59(9) 8_566 3_565
O2 Sc1 Sc2 123.79(8) 9 3_565
O2 Sc1 Sc2 97.59(9) 8_565 3_565
O2 Sc1 Sc2 123.79(8) 9_556 3_565
O2 Sc1 Sc2 46.51(7) 7_666 3_565
O2 Sc1 Sc2 46.51(7) 7_665 3_565
Rh1 Sc1 Sc2 120.0 . 3_565
Rh1 Sc1 Sc2 120.0 2_665 3_565
Sc2 Sc1 Sc2 120.0 2_665 3_565
Rh1 Sc1 Sc2 0.000(16) 3_565 3_565
O1 Rh1 O1 85.48(16) 3_565 8_566
O1 Rh1 O1 85.48(16) 3_565 8_565
O1 Rh1 O1 94.82(14) 8_566 8_565
O1 Rh1 O2 175.39(14) 3_565 2_665
O1 Rh1 O2 97.62(12) 8_566 2_665
O1 Rh1 O2 97.62(12) 8_565 2_665
O1 Rh1 O2 96.08(12) 3_565 8_565
O1 Rh1 O2 178.10(12) 8_566 8_565
O1 Rh1 O2 86.40(11) 8_565 8_565
O2 Rh1 O2 80.76(12) 2_665 8_565
O1 Rh1 O2 96.08(12) 3_565 8_566
O1 Rh1 O2 86.40(11) 8_566 8_566
O1 Rh1 O2 178.10(12) 8_565 8_566
O2 Rh1 O2 80.76(12) 2_665 8_566
O2 Rh1 O2 92.34(15) 8_565 8_566
O1 Rh1 Sc1 76.86(10) 3_565 .
O1 Rh1 Sc1 129.54(8) 8_566 .
O1 Rh1 Sc1 129.54(8) 8_565 .
O2 Rh1 Sc1 98.53(10) 2_665 .
O2 Rh1 Sc1 50.03(8) 8_565 .
O2 Rh1 Sc1 50.03(8) 8_566 .
O1 Rh1 Rh1 90.0 3_565 1_554
O1 Rh1 Rh1 137.41(7) 8_566 1_554
O1 Rh1 Rh1 42.59(7) 8_565 1_554
O2 Rh1 Rh1 90.0 2_665 1_554
O2 Rh1 Rh1 43.83(8) 8_565 1_554
O2 Rh1 Rh1 136.17(8) 8_566 1_554
Sc1 Rh1 Rh1 90.0 . 1_554
O1 Rh1 Sc2 90.0 3_565 1_554
O1 Rh1 Sc2 137.41(7) 8_566 1_554
O1 Rh1 Sc2 42.59(7) 8_565 1_554
O2 Rh1 Sc2 90.0 2_665 1_554
O2 Rh1 Sc2 43.83(8) 8_565 1_554
O2 Rh1 Sc2 136.17(8) 8_566 1_554
Sc1 Rh1 Sc2 90.0 . 1_554
Rh1 Rh1 Sc2 0.00(2) 1_554 1_554
O1 Rh1 Rh1 136.29(8) 3_565 7_676
O1 Rh1 Rh1 92.62(9) 8_566 7_676
O1 Rh1 Rh1 138.07(10) 8_565 7_676
O2 Rh1 Rh1 40.46(7) 2_665 7_676
O2 Rh1 Rh1 85.50(9) 8_565 7_676
O2 Rh1 Rh1 40.31(9) 8_566 7_676
Sc1 Rh1 Rh1 71.026(19) . 7_676
Rh1 Rh1 Rh1 118.31(2) 1_554 7_676
Sc2 Rh1 Rh1 118.31(2) 1_554 7_676
O1 Rh1 Sc2 136.29(8) 3_565 7_676
O1 Rh1 Sc2 92.62(9) 8_566 7_676
O1 Rh1 Sc2 138.07(10) 8_565 7_676
O2 Rh1 Sc2 40.46(7) 2_665 7_676
O2 Rh1 Sc2 85.50(9) 8_565 7_676
O2 Rh1 Sc2 40.31(9) 8_566 7_676
Sc1 Rh1 Sc2 71.026(19) . 7_676
Rh1 Rh1 Sc2 118.31(2) 1_554 7_676
Sc2 Rh1 Sc2 118.31(2) 1_554 7_676
Rh1 Rh1 Sc2 0.000(19) 7_676 7_676
O1 Rh1 Sc2 136.29(8) 3_565 7_675
O1 Rh1 Sc2 138.07(10) 8_566 7_675
O1 Rh1 Sc2 92.62(9) 8_565 7_675
O2 Rh1 Sc2 40.46(7) 2_665 7_675
O2 Rh1 Sc2 40.31(9) 8_565 7_675
O2 Rh1 Sc2 85.50(9) 8_566 7_675
Sc1 Rh1 Sc2 71.026(19) . 7_675
Rh1 Rh1 Sc2 61.69(2) 1_554 7_675
Sc2 Rh1 Sc2 61.69(2) 1_554 7_675
Rh1 Rh1 Sc2 56.62(4) 7_676 7_675
Sc2 Rh1 Sc2 56.62(4) 7_676 7_675
Sc2 O1 Sc2 122.87(11) 2_665 9_656
Rh1 O1 Sc2 122.87(11) 2_665 9_656
Sc2 O1 Rh1 122.87(11) 2_665 9_656
Rh1 O1 Rh1 122.87(11) 2_665 9_656
Sc2 O1 Sc2 122.87(11) 2_665 9_655
Rh1 O1 Sc2 122.87(11) 2_665 9_655
Sc2 O1 Sc2 94.82(14) 9_656 9_655
Rh1 O1 Sc2 94.82(14) 9_656 9_655
Sc2 O1 Rh1 122.87(11) 2_665 9_655
Rh1 O1 Rh1 122.87(11) 2_665 9_655
Sc2 O1 Rh1 94.82(14) 9_656 9_655
Rh1 O1 Rh1 94.82(14) 9_656 9_655
Sc2 O1 Bi1 96.12(13) 2_665 .
Rh1 O1 Bi1 96.12(13) 2_665 .
Sc2 O1 Bi1 116.2(8) 9_656 .
Rh1 O1 Bi1 116.2(8) 9_656 .
Sc2 O1 Bi1 103.9(8) 9_655 .
Rh1 O1 Bi1 103.9(8) 9_655 .
Sc2 O1 Bi1 96.12(13) 2_665 10_556
Rh1 O1 Bi1 96.12(13) 2_665 10_556
Sc2 O1 Bi1 103.9(8) 9_656 10_556
Rh1 O1 Bi1 103.9(8) 9_656 10_556
Sc2 O1 Bi1 116.2(8) 9_655 10_556
Rh1 O1 Bi1 116.2(8) 9_655 10_556
Sc2 O1 Bi1 95.51(13) 2_665 7
Rh1 O1 Bi1 95.51(13) 2_665 7
Sc2 O1 Bi1 129.8(6) 9_656 7
Rh1 O1 Bi1 129.8(6) 9_656 7
Sc2 O1 Bi1 88.4(7) 9_655 7
Rh1 O1 Bi1 88.4(7) 9_655 7
Sc2 O1 Bi1 95.51(13) 2_665 4
Rh1 O1 Bi1 95.51(13) 2_665 4
Sc2 O1 Bi1 88.4(7) 9_656 4
Rh1 O1 Bi1 88.4(7) 9_656 4
Sc2 O1 Bi1 129.8(6) 9_655 4
Rh1 O1 Bi1 129.8(6) 9_655 4
Sc2 O2 Sc2 99.24(12) 3_565 9_655
Rh1 O2 Sc2 99.24(12) 3_565 9_655
Sc2 O2 Rh1 99.24(12) 3_565 9_655
Rh1 O2 Rh1 99.24(12) 3_565 9_655
Sc2 O2 Sc2 99.24(12) 3_565 9_656
Rh1 O2 Sc2 99.24(12) 3_565 9_656
Sc2 O2 Sc2 92.34(15) 9_655 9_656
Rh1 O2 Sc2 92.34(15) 9_655 9_656
Sc2 O2 Rh1 99.24(12) 3_565 9_656
Rh1 O2 Rh1 99.24(12) 3_565 9_656
Sc2 O2 Rh1 92.34(15) 9_655 9_656
Rh1 O2 Rh1 92.34(15) 9_655 9_656
Sc2 O2 Sc1 110.13(12) 3_565 7_665
Rh1 O2 Sc1 110.13(12) 3_565 7_665
Sc2 O2 Sc1 83.46(6) 9_655 7_665
Rh1 O2 Sc1 83.46(6) 9_655 7_665
Sc2 O2 Sc1 150.63(17) 9_656 7_665
Rh1 O2 Sc1 150.63(17) 9_656 7_665
Sc2 O2 Sc1 110.13(12) 3_565 7_666
Rh1 O2 Sc1 110.13(12) 3_565 7_666
Sc2 O2 Sc1 150.63(17) 9_655 7_666
Rh1 O2 Sc1 150.63(17) 9_655 7_666
Sc2 O2 Sc1 83.46(6) 9_656 7_666
Rh1 O2 Sc1 83.46(6) 9_656 7_666
Sc1 O2 Sc1 86.14(14) 7_665 7_666

loop_
_geom_bond_atom_site_label_1
_geom_bond_atom_site_label_2
_geom_bond_distance
_geom_bond_site_symmetry_2
Bi1 Bi1 0.64(8) 10_556
Bi1 Bi1 0.85(8) 7
Bi1 Bi1 1.4935(12) 4_554
Bi1 Bi1 1.4936(12) 4
Bi1 Bi1 2.13(8) 7_556
Bi1 O1 2.332(7) .
Bi1 O1 2.332(7) 2
Bi1 O1 2.332(7) 3
Bi1 Bi1 2.35(8) 10
Bi1 O1 2.591(19) 7
Bi1 O1 2.591(19) 9
Bi1 O1 2.591(19) 8
Sc1 O2 2.187(3) 8_566
Sc1 O2 2.187(3) 9
Sc1 O2 2.187(3) 8_565
Sc1 O2 2.187(3) 9_556
Sc1 O2 2.187(3) 7_666
Sc1 O2 2.187(3) 7_665
Sc1 Rh1 2.8352(12) .
Sc1 Rh1 2.8352(12) 2_665
Sc1 Sc2 2.8352(12) 2_665
Sc1 Rh1 2.8352(12) 3_565
Sc1 Sc2 2.8352(12) 3_565
Rh1 O1 2.024(3) 3_565
Rh1 O1 2.029(2) 8_566
Rh1 O1 2.029(2) 8_565
Rh1 O2 2.064(3) 2_665
Rh1 O2 2.070(3) 8_565
Rh1 O2 2.070(3) 8_566
Rh1 Rh1 2.987(2) 1_554
Rh1 Sc2 2.987(2) 1_554
Rh1 Rh1 3.1494(13) 7_676
Rh1 Sc2 3.1494(13) 7_676
Rh1 Sc2 3.1494(13) 7_675
O1 Sc2 2.024(3) 2_665
O1 Rh1 2.024(3) 2_665
O1 Sc2 2.029(2) 9_656
O1 Rh1 2.029(2) 9_656
O1 Sc2 2.029(2) 9_655
O1 Rh1 2.029(2) 9_655
O1 Bi1 2.332(7) 10_556
O1 Bi1 2.591(19) 7
O1 Bi1 2.591(19) 4
O2 Sc2 2.064(3) 3_565
O2 Rh1 2.064(3) 3_565
O2 Sc2 2.070(3) 9_655
O2 Rh1 2.070(3) 9_655
O2 Sc2 2.070(3) 9_656
O2 Rh1 2.070(3) 9_656
O2 Sc1 2.187(3) 7_665
O2 Sc1 2.187(3) 7_666
